data_7720085
loop_
_publ_author_name
'Yan, Jiayu'
'Sun, Jian'
'Zhou, Shuangliu'

_publ_section_title
;
 Half-sandwich &#x3b7;<sup>5</sup>-pyrrolyl rhodium(I) complexes with
 alkene coordination: synthesis and reactivity exploration.
;
_journal_issue 9
_journal_name_full 'Dalton transactions (Cambridge, England : 2003)'
_journal_page_first 3682
_journal_page_last 3686
_journal_paper_doi 10.1039/d6dt00024j
_journal_volume 55
_journal_year 2026
_chemical_formula_moiety 'C33 H35 N4 Rh'
_chemical_formula_sum 'C33 H35 N4 Rh'
_chemical_formula_weight 590.56
_space_group_crystal_system triclinic
_space_group_IT_number 2
_space_group_name_Hall '-P 1'
_space_group_name_H-M_alt 'P -1'
_atom_sites_solution_hydrogens geom
_atom_sites_solution_primary dual
_audit_creation_date 2026-01-17
_audit_creation_method
;
Olex2 1.3
(compiled Nov 21 2019 18:26:39 for OlexSys, GUI svn.r6003)
;
_audit_update_record
;
2026-01-20 deposited with the CCDC.	2026-02-06 downloaded from the CCDC.
;
_cell_angle_alpha 87.727(4)
_cell_angle_beta 89.490(5)
_cell_angle_gamma 83.562(5)
_cell_formula_units_Z 4
_cell_length_a 7.6385(11)
_cell_length_b 19.358(3)
_cell_length_c 20.350(3)
_cell_measurement_reflns_used 9969
_cell_measurement_temperature 293
_cell_measurement_theta_max 24.777
_cell_measurement_theta_min 2.773
_cell_volume 2987.7(8)
_computing_cell_refinement 'SAINT v8.37A (Bruker, 2015)'
_computing_data_reduction 'SAINT v8.37A (Bruker, 2015)'
_computing_molecular_graphics 'Olex2 1.3 (Dolomanov et al., 2009)'
_computing_publication_material 'Olex2 1.3 (Dolomanov et al., 2009)'
_computing_structure_refinement 'SHELXL 2018/3 (Sheldrick, 2015)'
_computing_structure_solution 'SHELXT 2018/2 (Sheldrick, 2018)'
_diffrn_ambient_temperature 293
_diffrn_detector 'Bruker APEX2 area detector'
_diffrn_detector_area_resol_mean 7.9
_diffrn_detector_type 'CCD area detector'
_diffrn_measured_fraction_theta_full 0.982
_diffrn_measured_fraction_theta_max 0.977
_diffrn_measurement_device 'three-circle diffractometer'
_diffrn_measurement_device_type 'Bruker APEX-II CCD'
_diffrn_measurement_method '\f and \w scans'
_diffrn_radiation_monochromator 'mirror optics'
_diffrn_radiation_probe x-ray
_diffrn_radiation_type MoK\a
_diffrn_radiation_wavelength 0.71073
_diffrn_reflns_av_R_equivalents 0.0655
_diffrn_reflns_av_unetI/netI 0.0624
_diffrn_reflns_Laue_measured_fraction_full 0.982
_diffrn_reflns_Laue_measured_fraction_max 0.977
_diffrn_reflns_limit_h_max 9
_diffrn_reflns_limit_h_min -7
_diffrn_reflns_limit_k_max 25
_diffrn_reflns_limit_k_min -25
_diffrn_reflns_limit_l_max 26
_diffrn_reflns_limit_l_min -26
_diffrn_reflns_number 70278
_diffrn_reflns_point_group_measured_fraction_full 0.982
_diffrn_reflns_point_group_measured_fraction_max 0.977
_diffrn_reflns_theta_full 25.242
_diffrn_reflns_theta_max 27.650
_diffrn_reflns_theta_min 2.683
_diffrn_source 'microfocus sealed X-ray tube'
_diffrn_source_current 30.0
_diffrn_source_power 1.5
_diffrn_source_type 'Incoatec I\ms'
_diffrn_source_voltage 50.0
_diffrn_standards_number 0
_exptl_absorpt_coefficient_mu 0.598
_exptl_absorpt_correction_T_max 0.7456
_exptl_absorpt_correction_T_min 0.5237
_exptl_absorpt_correction_type multi-scan
_exptl_absorpt_process_details
;
SADABS-2016/2 (Bruker,2016/2) was used for absorption correction.
wR2(int) was 0.0901 before and 0.0721 after correction.
The Ratio of minimum to maximum transmission is 0.7024.
The \l/2 correction factor is Not present.
;
_exptl_crystal_colour 'clear yellow'
_exptl_crystal_colour_lustre clear
_exptl_crystal_colour_primary yellow
_exptl_crystal_density_diffrn 1.313
_exptl_crystal_description block
_exptl_crystal_F_000 1224
_exptl_crystal_recrystallization_method 'from the saturated THF/hexane solution'
_exptl_crystal_size_max 0.26
_exptl_crystal_size_mid 0.23
_exptl_crystal_size_min 0.21
_refine_diff_density_max 0.897
_refine_diff_density_min -1.005
_refine_diff_density_rms 0.123
_refine_ls_extinction_method none
_refine_ls_goodness_of_fit_ref 1.040
_refine_ls_hydrogen_treatment constr
_refine_ls_matrix_type full
_refine_ls_number_parameters 701
_refine_ls_number_reflns 13588
_refine_ls_number_restraints 122
_refine_ls_restrained_S_all 1.043
_refine_ls_R_factor_all 0.1377
_refine_ls_R_factor_gt 0.0957
_refine_ls_shift/su_max 0.000
_refine_ls_shift/su_mean 0.000
_refine_ls_structure_factor_coef Fsqd
_refine_ls_weighting_details 'w=1/[\s^2^(Fo^2^)+(0.0842P)^2^+27.1175P] where P=(Fo^2^+2Fc^2^)/3'
_refine_ls_weighting_scheme calc
_refine_ls_wR_factor_gt 0.2596
_refine_ls_wR_factor_ref 0.2821
_reflns_Friedel_coverage 0.000
_reflns_number_gt 8947
_reflns_number_total 13588
_reflns_threshold_expression 'I > 2\s(I)'
_cod_data_source_file d6dt00024j2.cif
_cod_data_source_block 4a
_cod_depositor_comments 'Adding full bibliography for 7720079--7720086.cif.'
_cod_database_code 7720085
_shelx_shelxl_version_number 2018/3
_shelx_space_group_comment
;
The symmetry employed for this shelxl refinement is uniquely defined
by the following loop, which should always be used as a source of
symmetry information in preference to the above space-group names.
They are only intended as comments.
;
_shelx_estimated_absorpt_t_max 0.885
_shelx_estimated_absorpt_t_min 0.860
_olex2_refinement_description
;
1. Fixed Uiso
 At 1.2 times of:
  All C(H) groups
 At 1.5 times of:
  All C(H,H,H) groups
2. Rigid bond restraints
 C9, C10
 with sigma for 1-2 distances of 0.01 and sigma for 1-3 distances of 0.02
 C11, C10
 with sigma for 1-2 distances of 0.01 and sigma for 1-3 distances of 0.02
 C14, C9
 with sigma for 1-2 distances of 0.01 and sigma for 1-3 distances of 0.02
 C27, C28
 with sigma for 1-2 distances of 0.01 and sigma for 1-3 distances of 0.02
 C27, C32
 with sigma for 1-2 distances of 0.01 and sigma for 1-3 distances of 0.02
 C30, C31
 with sigma for 1-2 distances of 0.01 and sigma for 1-3 distances of 0.02
 C34, C38
 with sigma for 1-2 distances of 0.01 and sigma for 1-3 distances of 0.02
 C39, C37
 with sigma for 1-2 distances of 0.01 and sigma for 1-3 distances of 0.02
 C46, C48
 with sigma for 1-2 distances of 0.01 and sigma for 1-3 distances of 0.02
 C43, C44
 with sigma for 1-2 distances of 0.01 and sigma for 1-3 distances of 0.02
 C44, C45
 with sigma for 1-2 distances of 0.01 and sigma for 1-3 distances of 0.02
 C45, C46
 with sigma for 1-2 distances of 0.01 and sigma for 1-3 distances of 0.02
 C47, C42
 with sigma for 1-2 distances of 0.01 and sigma for 1-3 distances of 0.02
 C42, C43
 with sigma for 1-2 distances of 0.01 and sigma for 1-3 distances of 0.02
 C53, C54
 with sigma for 1-2 distances of 0.01 and sigma for 1-3 distances of 0.02
 C53, C52
 with sigma for 1-2 distances of 0.01 and sigma for 1-3 distances of 0.02
 C62, C63
 with sigma for 1-2 distances of 0.01 and sigma for 1-3 distances of 0.02
 C61, C62
 with sigma for 1-2 distances of 0.01 and sigma for 1-3 distances of 0.02
 C51, C52
 with sigma for 1-2 distances of 0.01 and sigma for 1-3 distances of 0.02
 C51, C56
 with sigma for 1-2 distances of 0.01 and sigma for 1-3 distances of 0.02
3. Uiso/Uaniso restraints and constraints
Uanis(C11) \\sim Ueq, Uanis(C10) \\sim Ueq, Uanis(C9) \\sim Ueq: with sigma of
0.01 and sigma for terminal atoms of 0.02
Uanis(C6) \\sim Ueq: with sigma of 0.01 and sigma for terminal atoms of 0.02
Uanis(C44) \\sim Ueq, Uanis(C43) \\sim Ueq, Uanis(C45) \\sim Ueq: with sigma of
0.01 and sigma for terminal atoms of 0.02
Uanis(C28) \\sim Ueq, Uanis(C29) \\sim Ueq, Uanis(C30) \\sim Ueq: with sigma of
0.01 and sigma for terminal atoms of 0.02
Uanis(C14) \\sim Ueq: with sigma of 0.01 and sigma for terminal atoms of 0.02
Uanis(C53) \\sim Ueq, Uanis(C54) \\sim Ueq, Uanis(C52) \\sim Ueq: with sigma of
0.01 and sigma for terminal atoms of 0.02
Uanis(C62) \\sim Ueq, Uanis(C61) \\sim Ueq, Uanis(C63) \\sim Ueq: with sigma of
0.01 and sigma for terminal atoms of 0.02
4.a Aromatic/amide H refined with riding coordinates:
 C2(H2), C3(H3), C10(H10), C11(H11), C12(H12), C19(H19), C20(H20), C21(H21),
 C28(H28), C29(H29), C30(H30), C35(H35), C36(H36), C43(H43), C44(H44), C45(H45),
  C52(H52), C53(H53), C54(H54), C61(H61), C62(H62), C63(H63)
4.b Idealised Me refined as rotating group:
 C5(H5A,H5B,H5C), C6(H6A,H6B,H6C), C14(H14A,H14B,H14C), C15(H15A,H15B,H15C),
 C23(H23A,H23B,H23C), C24(H24A,H24B,H24C), C32(H32A,H32B,H32C), C33(H33A,H33B,
 H33C), C38(H38A,H38B,H38C), C39(H39A,H39B,H39C), C47(H47A,H47B,H47C), C48(H48A,
 H48B,H48C), C56(H56A,H56B,H56C), C57(H57A,H57B,H57C), C65(H65A,H65B,H65C),
 C66(H66A,H66B,H66C)
;
_olex2_submission_original_sample_id mo_20230915f_0m
_olex2_submission_special_instructions 'No special instructions were received'

loop_
_space_group_symop_operation_xyz
'x, y, z'
'-x, -y, -z'

loop_
_atom_site_label
_atom_site_type_symbol
_atom_site_fract_x
_atom_site_fract_y
_atom_site_fract_z
_atom_site_U_iso_or_equiv
_atom_site_adp_type
_atom_site_occupancy
_atom_site_site_symmetry_order
_atom_site_calc_flag
_atom_site_refinement_flags_posn
_atom_site_refinement_flags_adp
_atom_site_refinement_flags_occupancy
_atom_site_disorder_assembly
_atom_site_disorder_group
C1 C 0.3820(14) 0.6372(5) 0.2864(5) 0.060(2) Uani 1 1 d . . . . .
C2 C 0.4293(18) 0.6624(6) 0.3441(6) 0.080(3) Uani 1 1 d . . . . .
H2 H 0.542380 0.671648 0.354571 0.096 Uiso 1 1 calc R U . . .
C3 C 0.2822(17) 0.6722(7) 0.3854(6) 0.082(3) Uani 1 1 d . . . . .
H3 H 0.276746 0.689259 0.427577 0.099 Uiso 1 1 calc R U . . .
C4 C 0.1468(14) 0.6509(6) 0.3495(4) 0.064(3) Uani 1 1 d . . . . .
C5 C 0.4879(17) 0.6178(6) 0.2247(6) 0.085(3) Uani 1 1 d . . . . .
H5A H 0.448457 0.649396 0.188926 0.127 Uiso 1 1 calc R U . . .
H5B H 0.471471 0.571220 0.213756 0.127 Uiso 1 1 calc R U . . .
H5C H 0.610580 0.620694 0.232581 0.127 Uiso 1 1 calc R U . . .
C6 C -0.0420(16) 0.6527(8) 0.3722(7) 0.100(4) Uani 1 1 d . U . . .
H6A H -0.045429 0.646135 0.419186 0.150 Uiso 1 1 calc R U . . .
H6B H -0.095783 0.616301 0.352264 0.150 Uiso 1 1 calc R U . . .
H6C H -0.104992 0.696934 0.359633 0.150 Uiso 1 1 calc R U . . .
C7 C 0.0391(13) 0.5036(5) 0.2662(5) 0.061(2) Uani 1 1 d . . . . .
C8 C 0.0088(13) 0.3885(5) 0.3269(5) 0.060(2) Uani 1 1 d . . . . .
C9 C -0.0584(16) 0.3847(7) 0.3913(6) 0.080(3) Uani 1 1 d . U . . .
C10 C -0.0729(19) 0.3212(8) 0.4194(7) 0.098(4) Uani 1 1 d . U . . .
H10 H -0.113496 0.318054 0.462560 0.117 Uiso 1 1 calc R U . . .
C11 C -0.031(2) 0.2632(9) 0.3876(8) 0.110(4) Uani 1 1 d . U . . .
H11 H -0.046634 0.220792 0.408675 0.132 Uiso 1 1 calc R U . . .
C12 C 0.0342(19) 0.2638(7) 0.3246(8) 0.096(4) Uani 1 1 d . . . . .
H12 H 0.063877 0.222318 0.303489 0.115 Uiso 1 1 calc R U . . .
C13 C 0.0558(15) 0.3279(6) 0.2922(6) 0.070(3) Uani 1 1 d . . . . .
C14 C -0.101(2) 0.4498(9) 0.4275(7) 0.120(5) Uani 1 1 d . U . . .
H14A H -0.001316 0.475953 0.426185 0.180 Uiso 1 1 calc R U . . .
H14B H -0.129123 0.438348 0.472439 0.180 Uiso 1 1 calc R U . . .
H14C H -0.200226 0.477195 0.407340 0.180 Uiso 1 1 calc R U . . .
C15 C 0.1264(19) 0.3294(7) 0.2243(6) 0.094(4) Uani 1 1 d . . . . .
H15A H 0.086700 0.373290 0.202683 0.141 Uiso 1 1 calc R U . . .
H15B H 0.085464 0.292479 0.200600 0.141 Uiso 1 1 calc R U . . .
H15C H 0.252798 0.323434 0.225530 0.141 Uiso 1 1 calc R U . . .
C16 C -0.0737(13) 0.5611(5) 0.1471(5) 0.062(2) Uani 1 1 d . . . . .
C17 C -0.2087(12) 0.5269(5) 0.0409(4) 0.054(2) Uani 1 1 d . . . . .
C18 C -0.2451(13) 0.4600(6) 0.0276(5) 0.064(2) Uani 1 1 d . . . . .
C19 C -0.3012(16) 0.4500(7) -0.0359(6) 0.084(4) Uani 1 1 d . . . . .
H19 H -0.323035 0.405773 -0.047430 0.101 Uiso 1 1 calc R U . . .
C20 C -0.3242(16) 0.5027(8) -0.0808(6) 0.086(4) Uani 1 1 d . . . . .
H20 H -0.359663 0.494209 -0.123029 0.103 Uiso 1 1 calc R U . . .
C21 C -0.2967(16) 0.5687(8) -0.0656(6) 0.088(4) Uani 1 1 d . . . . .
H21 H -0.321060 0.604810 -0.096871 0.106 Uiso 1 1 calc R U . . .
C22 C -0.2336(13) 0.5828(6) -0.0052(5) 0.064(2) Uani 1 1 d . . . . .
C23 C -0.2162(19) 0.4015(6) 0.0778(7) 0.092(4) Uani 1 1 d . . . . .
H23A H -0.093552 0.393779 0.088933 0.139 Uiso 1 1 calc R U . . .
H23B H -0.252070 0.360010 0.060127 0.139 Uiso 1 1 calc R U . . .
H23C H -0.284416 0.412991 0.116443 0.139 Uiso 1 1 calc R U . . .
C24 C -0.209(2) 0.6547(7) 0.0149(8) 0.116(6) Uani 1 1 d . . . . .
H24A H -0.086786 0.657351 0.023704 0.175 Uiso 1 1 calc R U . . .
H24B H -0.277276 0.665304 0.053809 0.175 Uiso 1 1 calc R U . . .
H24C H -0.247490 0.687676 -0.019965 0.175 Uiso 1 1 calc R U . . .
C25 C 0.0594(14) 0.6841(6) 0.1741(5) 0.064(2) Uani 1 1 d . . . . .
C26 C 0.0824(14) 0.8118(6) 0.1419(5) 0.067(3) Uani 1 1 d . . . . .
C27 C 0.1079(18) 0.8364(7) 0.0776(6) 0.088(3) Uani 1 1 d . U . . .
C28 C 0.125(2) 0.9081(9) 0.0696(9) 0.117(5) Uani 1 1 d . U . . .
H28 H 0.143000 0.927891 0.028011 0.140 Uiso 1 1 calc R U . . .
C29 C 0.115(2) 0.9482(8) 0.1236(9) 0.115(5) Uani 1 1 d . U . . .
H29 H 0.135273 0.994630 0.117898 0.138 Uiso 1 1 calc R U . . .
C30 C 0.078(2) 0.9236(8) 0.1859(8) 0.105(4) Uani 1 1 d . U . . .
H30 H 0.057221 0.953925 0.220229 0.126 Uiso 1 1 calc R U . . .
C31 C 0.0704(18) 0.8517(6) 0.1968(7) 0.086(4) Uani 1 1 d . U . . .
C32 C 0.127(3) 0.7877(9) 0.0216(7) 0.124(6) Uani 1 1 d . U . . .
H32A H 0.249583 0.770816 0.016090 0.186 Uiso 1 1 calc R U . . .
H32B H 0.084192 0.811916 -0.018034 0.186 Uiso 1 1 calc R U . . .
H32C H 0.061224 0.749124 0.031134 0.186 Uiso 1 1 calc R U . . .
C33 C 0.034(2) 0.8207(8) 0.2640(8) 0.118(5) Uani 1 1 d . . . . .
H33A H -0.071030 0.797893 0.262529 0.177 Uiso 1 1 calc R U . . .
H33B H 0.018491 0.857011 0.295006 0.177 Uiso 1 1 calc R U . . .
H33C H 0.131569 0.787573 0.277158 0.177 Uiso 1 1 calc R U . . .
N1 N 0.2002(11) 0.6287(4) 0.2903(4) 0.0587(19) Uani 1 1 d . . . . .
N2 N 0.0297(11) 0.4514(4) 0.2942(4) 0.065(2) Uani 1 1 d . . . . .
N3 N -0.1480(12) 0.5401(5) 0.1032(4) 0.066(2) Uani 1 1 d . . . . .
N4 N 0.0706(13) 0.7390(5) 0.1528(4) 0.069(2) Uani 1 1 d . . . . .
Rh1 Rh 0.05074(10) 0.59285(4) 0.21714(3) 0.0545(2) Uani 1 1 d . . . . .
C34 C 0.3219(16) 0.1507(5) 0.1766(5) 0.072(3) Uani 1 1 d . U . . .
C35 C 0.310(2) 0.1831(7) 0.1149(6) 0.097(4) Uani 1 1 d . . . . .
H35 H 0.217639 0.183492 0.085561 0.117 Uiso 1 1 calc R U . . .
C36 C 0.463(2) 0.2152(8) 0.1047(6) 0.093(4) Uani 1 1 d . . . . .
H36 H 0.489454 0.241325 0.067332 0.112 Uiso 1 1 calc R U . . .
C37 C 0.5691(17) 0.2018(6) 0.1591(5) 0.076(3) Uani 1 1 d . U . . .
C38 C 0.193(2) 0.1087(7) 0.2114(7) 0.096(4) Uani 1 1 d . U . . .
H38A H 0.125404 0.137126 0.242302 0.144 Uiso 1 1 calc R U . . .
H38B H 0.255805 0.069409 0.234382 0.144 Uiso 1 1 calc R U . . .
H38C H 0.115482 0.092842 0.179866 0.144 Uiso 1 1 calc R U . . .
C39 C 0.749(2) 0.2239(8) 0.1733(7) 0.107(4) Uani 1 1 d . U . . .
H39A H 0.825850 0.213766 0.136574 0.160 Uiso 1 1 calc R U . . .
H39B H 0.796782 0.198887 0.211939 0.160 Uiso 1 1 calc R U . . .
H39C H 0.737431 0.272901 0.180367 0.160 Uiso 1 1 calc R U . . .
C40 C 0.5963(15) 0.0324(5) 0.2568(5) 0.065(3) Uani 1 1 d . . . . .
C41 C 0.5927(17) -0.0704(6) 0.1846(6) 0.080(3) Uani 1 1 d . . . . .
C42 C 0.6132(19) -0.0546(8) 0.1191(7) 0.094(4) Uani 1 1 d . U . . .
C43 C 0.620(2) -0.1090(9) 0.0765(9) 0.121(5) Uani 1 1 d . U . . .
H43 H 0.643890 -0.102078 0.031937 0.145 Uiso 1 1 calc R U . . .
C44 C 0.592(3) -0.1721(10) 0.1017(10) 0.133(5) Uani 1 1 d . U . . .
H44 H 0.585660 -0.207512 0.072547 0.160 Uiso 1 1 calc R U . . .
C45 C 0.573(2) -0.1868(8) 0.1634(10) 0.116(5) Uani 1 1 d . U . . .
H45 H 0.563752 -0.232516 0.177381 0.139 Uiso 1 1 calc R U . . .
C46 C 0.5668(19) -0.1359(6) 0.2090(8) 0.097(4) Uani 1 1 d . U . . .
C47 C 0.648(3) 0.0192(9) 0.0946(7) 0.132(6) Uani 1 1 d . U . . .
H47A H 0.538297 0.047598 0.087616 0.199 Uiso 1 1 calc R U . . .
H47B H 0.713373 0.016401 0.053959 0.199 Uiso 1 1 calc R U . . .
H47C H 0.715539 0.039544 0.126877 0.199 Uiso 1 1 calc R U . . .
C48 C 0.535(2) -0.1498(8) 0.2810(9) 0.126(6) Uani 1 1 d . U . . .
H48A H 0.645212 -0.156156 0.303764 0.189 Uiso 1 1 calc R U . . .
H48B H 0.476571 -0.191104 0.286832 0.189 Uiso 1 1 calc R U . . .
H48C H 0.461795 -0.111068 0.298381 0.189 Uiso 1 1 calc R U . . .
C49 C 0.6549(14) 0.0889(5) 0.3784(5) 0.063(2) Uani 1 1 d . . . . .
C50 C 0.7469(13) 0.0301(6) 0.4889(5) 0.067(3) Uani 1 1 d . . . . .
C51 C 0.7385(16) -0.0418(7) 0.4909(6) 0.078(3) Uani 1 1 d . U . . .
C52 C 0.7816(18) -0.0782(7) 0.5498(7) 0.095(4) Uani 1 1 d . U . . .
H52 H 0.773005 -0.125685 0.553945 0.113 Uiso 1 1 calc R U . . .
C53 C 0.838(2) -0.0430(8) 0.6027(7) 0.101(4) Uani 1 1 d . U . . .
H53 H 0.872356 -0.068517 0.640935 0.121 Uiso 1 1 calc R U . . .
C54 C 0.8437(18) 0.0252(8) 0.6012(6) 0.091(3) Uani 1 1 d . U . . .
H54 H 0.879375 0.046216 0.638374 0.109 Uiso 1 1 calc R U . . .
C55 C 0.7961(16) 0.0673(7) 0.5428(5) 0.077(3) Uani 1 1 d . . . . .
C56 C 0.685(2) -0.0776(8) 0.4336(8) 0.112(5) Uani 1 1 d . U . . .
H56A H 0.585598 -0.050841 0.413176 0.168 Uiso 1 1 calc R U . . .
H56B H 0.654579 -0.122671 0.447251 0.168 Uiso 1 1 calc R U . . .
H56C H 0.781321 -0.082621 0.402688 0.168 Uiso 1 1 calc R U . . .
C57 C 0.804(2) 0.1437(8) 0.5392(8) 0.114(5) Uani 1 1 d . . . . .
H57A H 0.924010 0.153153 0.542220 0.171 Uiso 1 1 calc R U . . .
H57B H 0.736993 0.164585 0.574967 0.171 Uiso 1 1 calc R U . . .
H57C H 0.754911 0.162759 0.498236 0.171 Uiso 1 1 calc R U . . .
C58 C 0.5342(14) 0.2192(5) 0.3291(5) 0.063(2) Uani 1 1 d . . . . .
C59 C 0.4707(14) 0.3409(5) 0.3719(5) 0.064(3) Uani 1 1 d . . . . .
C60 C 0.4184(14) 0.3444(6) 0.4372(5) 0.067(3) Uani 1 1 d . . . . .
C61 C 0.3771(17) 0.4100(7) 0.4613(7) 0.084(3) Uani 1 1 d . U . . .
H61 H 0.341488 0.414317 0.504923 0.101 Uiso 1 1 calc R U . . .
C62 C 0.3872(17) 0.4673(7) 0.4233(7) 0.085(3) Uani 1 1 d . U . . .
H62 H 0.353166 0.510599 0.440369 0.102 Uiso 1 1 calc R U . . .
C63 C 0.4443(16) 0.4638(6) 0.3620(7) 0.080(3) Uani 1 1 d . U . . .
H63 H 0.453492 0.504982 0.337764 0.096 Uiso 1 1 calc R U . . .
C64 C 0.4917(16) 0.4005(6) 0.3321(6) 0.077(3) Uani 1 1 d . . . . .
C65 C 0.3942(17) 0.2802(6) 0.4791(6) 0.083(3) Uani 1 1 d . . . . .
H65A H 0.332226 0.249406 0.454424 0.124 Uiso 1 1 calc R U . . .
H65B H 0.327573 0.293160 0.517737 0.124 Uiso 1 1 calc R U . . .
H65C H 0.507385 0.257065 0.491656 0.124 Uiso 1 1 calc R U . . .
C66 C 0.560(2) 0.3948(8) 0.2620(7) 0.102(4) Uani 1 1 d . . . . .
H66A H 0.508626 0.434099 0.235760 0.152 Uiso 1 1 calc R U . . .
H66B H 0.528003 0.352756 0.244200 0.152 Uiso 1 1 calc R U . . .
H66C H 0.685664 0.393908 0.261735 0.152 Uiso 1 1 calc R U . . .
N5 N 0.4780(13) 0.1623(4) 0.2038(4) 0.066(2) Uani 1 1 d . . . . .
N6 N 0.5074(12) 0.2745(4) 0.3469(4) 0.067(2) Uani 1 1 d . . . . .
N7 N 0.7040(12) 0.0667(5) 0.4305(4) 0.073(2) Uani 1 1 d . . . . .
N8 N 0.6007(13) -0.0170(4) 0.2292(5) 0.075(2) Uani 1 1 d . . . . .
Rh2 Rh 0.57255(12) 0.12476(4) 0.29573(3) 0.0605(3) Uani 1 1 d . . . . .

loop_
_atom_site_aniso_label
_atom_site_aniso_U_11
_atom_site_aniso_U_22
_atom_site_aniso_U_33
_atom_site_aniso_U_23
_atom_site_aniso_U_13
_atom_site_aniso_U_12
C1 0.066(6) 0.058(5) 0.058(5) -0.001(4) -0.003(5) -0.011(4)
C2 0.086(9) 0.088(8) 0.072(7) -0.014(6) -0.017(6) -0.027(6)
C3 0.086(9) 0.098(9) 0.065(7) -0.023(6) -0.013(6) -0.009(7)
C4 0.072(7) 0.090(7) 0.035(4) -0.015(4) 0.012(4) -0.027(5)
C5 0.078(8) 0.079(7) 0.101(9) -0.010(6) 0.013(7) -0.023(6)
C6 0.053(7) 0.153(11) 0.094(8) -0.036(8) 0.012(6) -0.007(7)
C7 0.055(6) 0.066(6) 0.064(6) -0.016(5) -0.011(4) -0.015(5)
C8 0.052(6) 0.068(6) 0.060(5) 0.009(4) -0.015(4) -0.014(4)
C9 0.064(6) 0.102(6) 0.076(6) -0.009(5) -0.013(5) -0.014(5)
C10 0.089(7) 0.123(7) 0.081(7) 0.024(5) 0.005(6) -0.017(6)
C11 0.115(8) 0.110(7) 0.105(8) 0.028(6) -0.019(7) -0.022(7)
C12 0.093(10) 0.080(8) 0.113(11) 0.013(7) -0.022(8) -0.008(7)
C13 0.070(7) 0.063(6) 0.078(7) 0.007(5) -0.013(5) -0.008(5)
C14 0.108(11) 0.156(11) 0.097(9) -0.045(9) 0.001(8) -0.003(9)
C15 0.107(11) 0.096(9) 0.079(8) -0.027(7) -0.005(7) -0.008(8)
C16 0.057(6) 0.071(6) 0.055(5) -0.008(4) -0.005(4) -0.001(5)
C17 0.047(5) 0.067(5) 0.048(5) -0.012(4) -0.002(4) -0.001(4)
C18 0.048(6) 0.074(6) 0.072(6) -0.012(5) -0.002(5) -0.008(5)
C19 0.078(8) 0.095(9) 0.082(8) -0.045(7) 0.001(6) -0.009(6)
C20 0.072(8) 0.130(11) 0.055(6) -0.028(7) -0.006(5) -0.002(7)
C21 0.064(8) 0.135(12) 0.064(7) 0.016(7) -0.008(5) -0.007(7)
C22 0.053(6) 0.082(7) 0.056(5) -0.001(5) -0.004(4) -0.005(5)
C23 0.099(10) 0.070(7) 0.108(10) 0.008(7) -0.018(8) -0.013(7)
C24 0.120(13) 0.080(9) 0.148(14) 0.026(9) -0.054(11) -0.008(8)
C25 0.067(7) 0.066(6) 0.059(5) -0.019(5) -0.006(5) -0.007(5)
C26 0.065(7) 0.069(6) 0.070(6) -0.002(5) -0.009(5) -0.014(5)
C27 0.085(9) 0.101(8) 0.084(8) 0.016(6) -0.015(7) -0.038(7)
C28 0.131(9) 0.106(7) 0.114(8) 0.013(7) 0.001(7) -0.027(7)
C29 0.123(9) 0.096(8) 0.129(9) -0.009(7) -0.014(7) -0.022(7)
C30 0.112(8) 0.095(6) 0.114(8) -0.024(6) -0.012(7) -0.028(6)
C31 0.088(9) 0.078(6) 0.093(9) -0.015(6) -0.027(7) -0.010(6)
C32 0.166(17) 0.128(13) 0.086(9) 0.012(7) -0.003(10) -0.054(12)
C33 0.136(15) 0.114(12) 0.108(12) -0.037(9) 0.011(10) -0.022(10)
N1 0.061(5) 0.061(4) 0.056(4) -0.010(3) -0.002(4) -0.008(4)
N2 0.066(6) 0.059(5) 0.071(5) -0.002(4) -0.022(4) -0.014(4)
N3 0.066(6) 0.077(5) 0.056(5) -0.013(4) -0.011(4) -0.008(4)
N4 0.081(6) 0.061(5) 0.065(5) 0.003(4) -0.006(4) -0.010(4)
Rh1 0.0590(5) 0.0586(4) 0.0471(4) -0.0101(3) -0.0056(3) -0.0088(3)
C34 0.092(8) 0.058(6) 0.063(6) -0.006(4) -0.025(5) 0.008(5)
C35 0.125(12) 0.106(10) 0.056(6) -0.001(6) -0.037(7) 0.009(9)
C36 0.104(11) 0.110(10) 0.057(6) 0.025(6) 0.001(6) 0.015(8)
C37 0.094(8) 0.068(6) 0.057(6) 0.017(5) -0.010(5) 0.020(5)
C38 0.112(11) 0.077(8) 0.099(10) -0.010(7) -0.023(7) -0.010(7)
C39 0.120(11) 0.095(10) 0.102(10) 0.018(8) 0.002(9) -0.011(8)
C40 0.074(7) 0.058(6) 0.062(6) 0.000(5) -0.005(5) 0.000(5)
C41 0.092(9) 0.057(6) 0.089(8) -0.017(5) -0.004(7) 0.007(5)
C42 0.092(10) 0.104(8) 0.080(8) -0.025(6) -0.006(7) 0.020(7)
C43 0.126(9) 0.122(7) 0.113(8) -0.030(6) -0.009(7) 0.003(7)
C44 0.135(10) 0.127(8) 0.139(8) -0.032(7) -0.010(8) -0.012(8)
C45 0.118(9) 0.090(7) 0.141(8) -0.019(6) 0.003(7) -0.007(7)
C46 0.087(9) 0.062(7) 0.144(10) -0.014(6) -0.021(8) -0.010(6)
C47 0.194(19) 0.125(11) 0.070(8) 0.010(8) 0.005(10) 0.015(12)
C48 0.123(14) 0.095(10) 0.160(12) 0.035(11) -0.014(12) -0.026(9)
C49 0.074(7) 0.057(5) 0.056(5) -0.004(4) -0.004(5) -0.001(5)
C50 0.051(6) 0.094(8) 0.052(5) 0.015(5) -0.001(4) 0.008(5)
C51 0.065(7) 0.089(8) 0.079(7) 0.015(5) 0.003(5) -0.007(6)
C52 0.089(7) 0.086(7) 0.106(7) 0.025(5) 0.003(6) -0.013(6)
C53 0.109(8) 0.112(7) 0.076(6) 0.029(5) 0.012(6) 0.000(6)
C54 0.096(7) 0.109(6) 0.067(6) 0.000(6) -0.005(5) -0.004(6)
C55 0.075(8) 0.094(8) 0.057(6) 0.007(5) 0.002(5) 0.009(6)
C56 0.110(12) 0.096(10) 0.132(12) -0.004(8) -0.037(10) -0.015(8)
C57 0.139(14) 0.099(10) 0.099(10) -0.012(8) -0.022(10) 0.016(9)
C58 0.070(7) 0.063(6) 0.053(5) -0.001(4) -0.017(5) -0.001(5)
C59 0.065(6) 0.050(5) 0.076(6) -0.014(4) -0.019(5) 0.006(4)
C60 0.058(6) 0.070(6) 0.073(6) -0.019(5) -0.017(5) -0.003(5)
C61 0.078(7) 0.084(6) 0.093(7) -0.031(5) -0.007(5) -0.009(5)
C62 0.077(7) 0.074(6) 0.106(6) -0.026(5) -0.013(5) -0.007(5)
C63 0.075(6) 0.060(5) 0.104(6) 0.003(5) -0.021(5) -0.010(5)
C64 0.078(8) 0.062(6) 0.091(8) 0.003(5) -0.026(6) -0.003(5)
C65 0.085(9) 0.091(8) 0.070(7) -0.006(6) -0.023(6) 0.000(6)
C66 0.104(11) 0.116(11) 0.083(9) 0.013(8) -0.019(8) -0.010(8)
N5 0.093(7) 0.051(4) 0.050(4) -0.003(3) -0.018(4) 0.008(4)
N6 0.082(6) 0.051(4) 0.066(5) -0.015(4) -0.023(4) 0.003(4)
N7 0.064(6) 0.088(6) 0.062(5) 0.019(4) -0.005(4) 0.004(4)
N8 0.093(7) 0.050(5) 0.081(6) -0.013(4) -0.002(5) 0.000(4)
Rh2 0.0902(6) 0.0446(4) 0.0443(4) -0.0004(3) -0.0107(4) 0.0038(4)

loop_
_atom_type_symbol
_atom_type_description
_atom_type_scat_dispersion_real
_atom_type_scat_dispersion_imag
_atom_type_scat_source
C C 0.0033 0.0016 'International Tables Vol C Tables 4.2.6.8 and 6.1.1.4'
H H 0.0000 0.0000 'International Tables Vol C Tables 4.2.6.8 and 6.1.1.4'
N N 0.0061 0.0033 'International Tables Vol C Tables 4.2.6.8 and 6.1.1.4'
Rh Rh -1.1178 0.9187 'International Tables Vol C Tables 4.2.6.8 and 6.1.1.4'

loop_
_geom_angle_atom_site_label_1
_geom_angle_atom_site_label_2
_geom_angle_atom_site_label_3
_geom_angle
_geom_angle_site_symmetry_1
_geom_angle_site_symmetry_3
_geom_angle_publ_flag
C2 C1 C5 131.6(11) . . ?
C2 C1 N1 107.8(9) . . ?
N1 C1 C5 120.5(9) . . ?
C1 C2 H2 125.2 . . ?
C1 C2 C3 109.7(11) . . ?
C3 C2 H2 125.2 . . ?
C2 C3 H3 127.8 . . ?
C4 C3 C2 104.3(10) . . ?
C4 C3 H3 127.8 . . ?
C3 C4 C6 125.1(10) . . ?
N1 C4 C3 112.5(10) . . ?
N1 C4 C6 122.4(9) . . ?
C1 C5 H5A 109.5 . . ?
C1 C5 H5B 109.5 . . ?
C1 C5 H5C 109.5 . . ?
H5A C5 H5B 109.5 . . ?
H5A C5 H5C 109.5 . . ?
H5B C5 H5C 109.5 . . ?
C4 C6 H6A 109.5 . . ?
C4 C6 H6B 109.5 . . ?
C4 C6 H6C 109.5 . . ?
H6A C6 H6B 109.5 . . ?
H6A C6 H6C 109.5 . . ?
H6B C6 H6C 109.5 . . ?
N2 C7 Rh1 178.8(9) . . ?
C13 C8 C9 120.9(10) . . ?
N2 C8 C9 122.4(10) . . ?
N2 C8 C13 116.8(9) . . ?
C8 C9 C14 119.4(12) . . ?
C10 C9 C8 118.3(12) . . ?
C10 C9 C14 122.2(14) . . ?
C9 C10 H10 118.9 . . ?
C11 C10 C9 122.1(14) . . ?
C11 C10 H10 118.9 . . ?
C10 C11 H11 119.0 . . ?
C10 C11 C12 122.1(15) . . ?
C12 C11 H11 119.0 . . ?
C11 C12 H12 120.4 . . ?
C11 C12 C13 119.2(14) . . ?
C13 C12 H12 120.4 . . ?
C8 C13 C12 117.4(11) . . ?
C8 C13 C15 122.7(10) . . ?
C12 C13 C15 119.8(12) . . ?
C9 C14 H14A 109.5 . . ?
C9 C14 H14B 109.5 . . ?
C9 C14 H14C 109.5 . . ?
H14A C14 H14B 109.5 . . ?
H14A C14 H14C 109.5 . . ?
H14B C14 H14C 109.5 . . ?
C13 C15 H15A 109.5 . . ?
C13 C15 H15B 109.5 . . ?
C13 C15 H15C 109.5 . . ?
H15A C15 H15B 109.5 . . ?
H15A C15 H15C 109.5 . . ?
H15B C15 H15C 109.5 . . ?
N3 C16 Rh1 178.4(9) . . ?
C18 C17 C22 123.0(9) . . ?
C18 C17 N3 119.3(9) . . ?
N3 C17 C22 117.7(9) . . ?
C17 C18 C19 116.3(10) . . ?
C17 C18 C23 121.6(10) . . ?
C19 C18 C23 122.0(11) . . ?
C18 C19 H19 119.3 . . ?
C20 C19 C18 121.5(11) . . ?
C20 C19 H19 119.3 . . ?
C19 C20 H20 119.4 . . ?
C19 C20 C21 121.2(11) . . ?
C21 C20 H20 119.4 . . ?
C20 C21 H21 119.3 . . ?
C20 C21 C22 121.3(12) . . ?
C22 C21 H21 119.3 . . ?
C17 C22 C24 119.9(10) . . ?
C21 C22 C17 116.5(11) . . ?
C21 C22 C24 123.3(11) . . ?
C18 C23 H23A 109.5 . . ?
C18 C23 H23B 109.5 . . ?
C18 C23 H23C 109.5 . . ?
H23A C23 H23B 109.5 . . ?
H23A C23 H23C 109.5 . . ?
H23B C23 H23C 109.5 . . ?
C22 C24 H24A 109.5 . . ?
C22 C24 H24B 109.5 . . ?
C22 C24 H24C 109.5 . . ?
H24A C24 H24B 109.5 . . ?
H24A C24 H24C 109.5 . . ?
H24B C24 H24C 109.5 . . ?
N4 C25 Rh1 175.0(9) . . ?
C27 C26 N4 117.9(10) . . ?
C31 C26 C27 125.4(12) . . ?
C31 C26 N4 116.6(10) . . ?
C26 C27 C28 115.9(13) . . ?
C26 C27 C32 121.1(12) . . ?
C28 C27 C32 122.9(13) . . ?
C27 C28 H28 120.3 . . ?
C29 C28 C27 119.4(15) . . ?
C29 C28 H28 120.3 . . ?
C28 C29 H29 118.2 . . ?
C28 C29 C30 123.5(16) . . ?
C30 C29 H29 118.2 . . ?
C29 C30 H30 120.7 . . ?
C29 C30 C31 118.7(15) . . ?
C31 C30 H30 120.7 . . ?
C26 C31 C30 116.7(13) . . ?
C26 C31 C33 121.4(12) . . ?
C30 C31 C33 121.7(13) . . ?
C27 C32 H32A 109.5 . . ?
C27 C32 H32B 109.5 . . ?
C27 C32 H32C 109.5 . . ?
H32A C32 H32B 109.5 . . ?
H32A C32 H32C 109.5 . . ?
H32B C32 H32C 109.5 . . ?
C31 C33 H33A 109.5 . . ?
C31 C33 H33B 109.5 . . ?
C31 C33 H33C 109.5 . . ?
H33A C33 H33B 109.5 . . ?
H33A C33 H33C 109.5 . . ?
H33B C33 H33C 109.5 . . ?
C1 N1 Rh1 126.1(6) . . ?
C4 N1 C1 105.7(8) . . ?
C4 N1 Rh1 128.2(7) . . ?
C7 N2 C8 176.9(10) . . ?
C16 N3 C17 164.4(11) . . ?
C25 N4 C26 166.6(10) . . ?
C7 Rh1 N1 91.5(3) . . ?
C16 Rh1 C7 90.3(4) . . ?
C16 Rh1 C25 92.6(4) . . ?
C16 Rh1 N1 176.5(4) . . ?
C25 Rh1 C7 176.3(4) . . ?
C25 Rh1 N1 85.8(4) . . ?
C35 C34 C38 129.1(12) . . ?
N5 C34 C35 108.2(12) . . ?
N5 C34 C38 122.7(10) . . ?
C34 C35 H35 126.3 . . ?
C34 C35 C36 107.4(11) . . ?
C36 C35 H35 126.3 . . ?
C35 C36 H36 125.6 . . ?
C37 C36 C35 108.7(11) . . ?
C37 C36 H36 125.6 . . ?
C36 C37 C39 130.3(12) . . ?
C36 C37 N5 106.6(12) . . ?
N5 C37 C39 123.1(9) . . ?
C34 C38 H38A 109.5 . . ?
C34 C38 H38B 109.5 . . ?
C34 C38 H38C 109.5 . . ?
H38A C38 H38B 109.5 . . ?
H38A C38 H38C 109.5 . . ?
H38B C38 H38C 109.5 . . ?
C37 C39 H39A 109.5 . . ?
C37 C39 H39B 109.5 . . ?
C37 C39 H39C 109.5 . . ?
H39A C39 H39B 109.5 . . ?
H39A C39 H39C 109.5 . . ?
H39B C39 H39C 109.5 . . ?
N8 C40 Rh2 172.9(9) . . ?
C42 C41 C46 123.3(12) . . ?
C42 C41 N8 118.0(11) . . ?
C46 C41 N8 118.7(12) . . ?
C41 C42 C43 117.3(15) . . ?
C41 C42 C47 121.1(12) . . ?
C43 C42 C47 121.3(14) . . ?
C42 C43 H43 121.1 . . ?
C44 C43 C42 117.8(18) . . ?
C44 C43 H43 121.1 . . ?
C43 C44 H44 117.8 . . ?
C45 C44 C43 124.5(19) . . ?
C45 C44 H44 117.8 . . ?
C44 C45 H45 119.4 . . ?
C44 C45 C46 121.1(18) . . ?
C46 C45 H45 119.4 . . ?
C41 C46 C45 115.7(16) . . ?
C41 C46 C48 121.4(13) . . ?
C45 C46 C48 123.0(14) . . ?
C42 C47 H47A 109.5 . . ?
C42 C47 H47B 109.5 . . ?
C42 C47 H47C 109.5 . . ?
H47A C47 H47B 109.5 . . ?
H47A C47 H47C 109.5 . . ?
H47B C47 H47C 109.5 . . ?
C46 C48 H48A 109.5 . . ?
C46 C48 H48B 109.5 . . ?
C46 C48 H48C 109.5 . . ?
H48A C48 H48B 109.5 . . ?
H48A C48 H48C 109.5 . . ?
H48B C48 H48C 109.5 . . ?
N7 C49 Rh2 179.1(10) . . ?
C51 C50 C55 124.0(10) . . ?
N7 C50 C51 117.6(10) . . ?
N7 C50 C55 118.3(11) . . ?
C50 C51 C56 121.7(11) . . ?
C52 C51 C50 117.3(12) . . ?
C52 C51 C56 121.0(13) . . ?
C51 C52 H52 120.2 . . ?
C51 C52 C53 119.5(13) . . ?
C53 C52 H52 120.2 . . ?
C52 C53 H53 118.4 . . ?
C54 C53 C52 123.2(13) . . ?
C54 C53 H53 118.4 . . ?
C53 C54 H54 119.5 . . ?
C53 C54 C55 121.0(13) . . ?
C55 C54 H54 119.5 . . ?
C50 C55 C54 114.9(11) . . ?
C50 C55 C57 122.8(10) . . ?
C54 C55 C57 122.3(12) . . ?
C51 C56 H56A 109.5 . . ?
C51 C56 H56B 109.5 . . ?
C51 C56 H56C 109.5 . . ?
H56A C56 H56B 109.5 . . ?
H56A C56 H56C 109.5 . . ?
H56B C56 H56C 109.5 . . ?
C55 C57 H57A 109.5 . . ?
C55 C57 H57B 109.5 . . ?
C55 C57 H57C 109.5 . . ?
H57A C57 H57B 109.5 . . ?
H57A C57 H57C 109.5 . . ?
H57B C57 H57C 109.5 . . ?
N6 C58 Rh2 177.6(9) . . ?
C60 C59 C64 122.5(10) . . ?
C60 C59 N6 117.0(9) . . ?
N6 C59 C64 120.5(10) . . ?
C59 C60 C65 121.9(9) . . ?
C61 C60 C59 117.0(11) . . ?
C61 C60 C65 120.9(11) . . ?
C60 C61 H61 119.3 . . ?
C62 C61 C60 121.3(13) . . ?
C62 C61 H61 119.3 . . ?
C61 C62 H62 119.2 . . ?
C63 C62 C61 121.5(12) . . ?
C63 C62 H62 119.2 . . ?
C62 C63 H63 118.7 . . ?
C62 C63 C64 122.6(12) . . ?
C64 C63 H63 118.7 . . ?
C59 C64 C66 121.3(11) . . ?
C63 C64 C59 114.9(12) . . ?
C63 C64 C66 123.8(11) . . ?
C60 C65 H65A 109.5 . . ?
C60 C65 H65B 109.5 . . ?
C60 C65 H65C 109.5 . . ?
H65A C65 H65B 109.5 . . ?
H65A C65 H65C 109.5 . . ?
H65B C65 H65C 109.5 . . ?
C64 C66 H66A 109.5 . . ?
C64 C66 H66B 109.5 . . ?
C64 C66 H66C 109.5 . . ?
H66A C66 H66B 109.5 . . ?
H66A C66 H66C 109.5 . . ?
H66B C66 H66C 109.5 . . ?
C34 N5 C37 109.0(9) . . ?
C34 N5 Rh2 126.2(8) . . ?
C37 N5 Rh2 124.8(7) . . ?
C58 N6 C59 176.8(11) . . ?
C49 N7 C50 169.6(12) . . ?
C40 N8 C41 169.0(11) . . ?
C40 Rh2 N5 85.5(4) . . ?
C49 Rh2 C40 93.4(4) . . ?
C49 Rh2 C58 90.8(4) . . ?
C49 Rh2 N5 178.5(4) . . ?
C58 Rh2 C40 175.3(4) . . ?
C58 Rh2 N5 90.3(3) . . ?

loop_
_geom_bond_atom_site_label_1
_geom_bond_atom_site_label_2
_geom_bond_distance
_geom_bond_site_symmetry_2
_geom_bond_publ_flag
C1 C2 1.357(14) . ?
C1 C5 1.523(15) . ?
C1 N1 1.418(13) . ?
C2 H2 0.9300 . ?
C2 C3 1.398(17) . ?
C3 H3 0.9300 . ?
C3 C4 1.381(15) . ?
C4 C6 1.507(15) . ?
C4 N1 1.339(11) . ?
C5 H5A 0.9600 . ?
C5 H5B 0.9600 . ?
C5 H5C 0.9600 . ?
C6 H6A 0.9600 . ?
C6 H6B 0.9600 . ?
C6 H6C 0.9600 . ?
C7 N2 1.149(12) . ?
C7 Rh1 1.972(11) . ?
C8 C9 1.404(15) . ?
C8 C13 1.403(15) . ?
C8 N2 1.389(12) . ?
C9 C10 1.352(18) . ?
C9 C14 1.489(18) . ?
C10 H10 0.9300 . ?
C10 C11 1.32(2) . ?
C11 H11 0.9300 . ?
C11 C12 1.37(2) . ?
C12 H12 0.9300 . ?
C12 C13 1.408(16) . ?
C13 C15 1.480(17) . ?
C14 H14A 0.9600 . ?
C14 H14B 0.9600 . ?
C14 H14C 0.9600 . ?
C15 H15A 0.9600 . ?
C15 H15B 0.9600 . ?
C15 H15C 0.9600 . ?
C16 N3 1.172(12) . ?
C16 Rh1 1.881(10) . ?
C17 C18 1.392(13) . ?
C17 C22 1.401(13) . ?
C17 N3 1.397(11) . ?
C18 C19 1.392(15) . ?
C18 C23 1.493(15) . ?
C19 H19 0.9300 . ?
C19 C20 1.340(18) . ?
C20 H20 0.9300 . ?
C20 C21 1.365(19) . ?
C21 H21 0.9300 . ?
C21 C22 1.374(15) . ?
C22 C24 1.498(17) . ?
C23 H23A 0.9600 . ?
C23 H23B 0.9600 . ?
C23 H23C 0.9600 . ?
C24 H24A 0.9600 . ?
C24 H24B 0.9600 . ?
C24 H24C 0.9600 . ?
C25 N4 1.144(12) . ?
C25 Rh1 1.948(11) . ?
C26 C27 1.395(16) . ?
C26 C31 1.379(16) . ?
C26 N4 1.430(13) . ?
C27 C28 1.413(19) . ?
C27 C32 1.50(2) . ?
C28 H28 0.9300 . ?
C28 C29 1.37(2) . ?
C29 H29 0.9300 . ?
C29 C30 1.38(2) . ?
C30 H30 0.9300 . ?
C30 C31 1.409(18) . ?
C31 C33 1.51(2) . ?
C32 H32A 0.9600 . ?
C32 H32B 0.9600 . ?
C32 H32C 0.9600 . ?
C33 H33A 0.9600 . ?
C33 H33B 0.9600 . ?
C33 H33C 0.9600 . ?
N1 Rh1 2.072(8) . ?
C34 C35 1.380(15) . ?
C34 C38 1.501(18) . ?
C34 N5 1.364(14) . ?
C35 H35 0.9300 . ?
C35 C36 1.39(2) . ?
C36 H36 0.9300 . ?
C36 C37 1.376(16) . ?
C37 C39 1.515(19) . ?
C37 N5 1.396(14) . ?
C38 H38A 0.9600 . ?
C38 H38B 0.9600 . ?
C38 H38C 0.9600 . ?
C39 H39A 0.9600 . ?
C39 H39B 0.9600 . ?
C39 H39C 0.9600 . ?
C40 N8 1.124(12) . ?
C40 Rh2 1.974(10) . ?
C41 C42 1.369(18) . ?
C41 C46 1.377(17) . ?
C41 N8 1.409(14) . ?
C42 C43 1.386(19) . ?
C42 C47 1.55(2) . ?
C43 H43 0.9300 . ?
C43 C44 1.35(2) . ?
C44 H44 0.9300 . ?
C44 C45 1.29(2) . ?
C45 H45 0.9300 . ?
C45 C46 1.38(2) . ?
C46 C48 1.50(2) . ?
C47 H47A 0.9600 . ?
C47 H47B 0.9600 . ?
C47 H47C 0.9600 . ?
C48 H48A 0.9600 . ?
C48 H48B 0.9600 . ?
C48 H48C 0.9600 . ?
C49 N7 1.176(12) . ?
C49 Rh2 1.881(10) . ?
C50 C51 1.401(16) . ?
C50 C55 1.412(16) . ?
C50 N7 1.382(12) . ?
C51 C52 1.390(17) . ?
C51 C56 1.462(18) . ?
C52 H52 0.9300 . ?
C52 C53 1.39(2) . ?
C53 H53 0.9300 . ?
C53 C54 1.325(19) . ?
C54 H54 0.9300 . ?
C54 C55 1.438(16) . ?
C55 C57 1.486(18) . ?
C56 H56A 0.9600 . ?
C56 H56B 0.9600 . ?
C56 H56C 0.9600 . ?
C57 H57A 0.9600 . ?
C57 H57B 0.9600 . ?
C57 H57C 0.9600 . ?
C58 N6 1.140(12) . ?
C58 Rh2 1.965(10) . ?
C59 C60 1.387(15) . ?
C59 C64 1.407(15) . ?
C59 N6 1.398(11) . ?
C60 C61 1.381(15) . ?
C60 C65 1.507(16) . ?
C61 H61 0.9300 . ?
C61 C62 1.337(18) . ?
C62 H62 0.9300 . ?
C62 C63 1.319(17) . ?
C63 H63 0.9300 . ?
C63 C64 1.399(16) . ?
C64 C66 1.517(18) . ?
C65 H65A 0.9600 . ?
C65 H65B 0.9600 . ?
C65 H65C 0.9600 . ?
C66 H66A 0.9600 . ?
C66 H66B 0.9600 . ?
C66 H66C 0.9600 . ?
N5 Rh2 2.084(7) . ?

loop_
_geom_torsion_atom_site_label_1
_geom_torsion_atom_site_label_2
_geom_torsion_atom_site_label_3
_geom_torsion_atom_site_label_4
_geom_torsion
_geom_torsion_site_symmetry_1
_geom_torsion_site_symmetry_2
_geom_torsion_site_symmetry_3
_geom_torsion_site_symmetry_4
_geom_torsion_publ_flag
C1 C2 C3 C4 0.6(14) . . . . ?
C2 C1 N1 C4 1.6(11) . . . . ?
C2 C1 N1 Rh1 179.4(7) . . . . ?
C2 C3 C4 C6 -178.7(12) . . . . ?
C2 C3 C4 N1 0.4(14) . . . . ?
C3 C4 N1 C1 -1.2(12) . . . . ?
C3 C4 N1 Rh1 -179.0(8) . . . . ?
C5 C1 C2 C3 179.6(11) . . . . ?
C5 C1 N1 C4 -179.3(10) . . . . ?
C5 C1 N1 Rh1 -1.5(13) . . . . ?
C6 C4 N1 C1 177.9(11) . . . . ?
C6 C4 N1 Rh1 0.1(16) . . . . ?
C8 C9 C10 C11 -2(2) . . . . ?
C9 C8 C13 C12 -0.5(16) . . . . ?
C9 C8 C13 C15 179.8(11) . . . . ?
C9 C10 C11 C12 2(2) . . . . ?
C10 C11 C12 C13 -1(2) . . . . ?
C11 C12 C13 C8 0.1(18) . . . . ?
C11 C12 C13 C15 179.9(13) . . . . ?
C13 C8 C9 C10 1.4(16) . . . . ?
C13 C8 C9 C14 177.9(11) . . . . ?
C14 C9 C10 C11 -178.5(14) . . . . ?
C17 C18 C19 C20 -2.2(17) . . . . ?
C18 C17 C22 C21 -0.2(15) . . . . ?
C18 C17 C22 C24 173.7(11) . . . . ?
C18 C17 N3 C16 143(4) . . . . ?
C18 C19 C20 C21 -1(2) . . . . ?
C19 C20 C21 C22 4(2) . . . . ?
C20 C21 C22 C17 -3.4(17) . . . . ?
C20 C21 C22 C24 -177.1(13) . . . . ?
C22 C17 C18 C19 2.9(15) . . . . ?
C22 C17 C18 C23 179.7(10) . . . . ?
C22 C17 N3 C16 -39(4) . . . . ?
C23 C18 C19 C20 -179.0(12) . . . . ?
C26 C27 C28 C29 0(2) . . . . ?
C27 C26 C31 C30 3(2) . . . . ?
C27 C26 C31 C33 177.0(13) . . . . ?
C27 C26 N4 C25 176(4) . . . . ?
C27 C28 C29 C30 -4(3) . . . . ?
C28 C29 C30 C31 8(3) . . . . ?
C29 C30 C31 C26 -7(2) . . . . ?
C29 C30 C31 C33 178.5(15) . . . . ?
C31 C26 C27 C28 1(2) . . . . ?
C31 C26 C27 C32 177.2(14) . . . . ?
C31 C26 N4 C25 -3(5) . . . . ?
C32 C27 C28 C29 -176.3(16) . . . . ?
N1 C1 C2 C3 -1.4(13) . . . . ?
N2 C8 C9 C10 -179.5(11) . . . . ?
N2 C8 C9 C14 -3.1(16) . . . . ?
N2 C8 C13 C12 -179.6(10) . . . . ?
N2 C8 C13 C15 0.7(15) . . . . ?
N3 C17 C18 C19 -178.5(9) . . . . ?
N3 C17 C18 C23 -1.7(15) . . . . ?
N3 C17 C22 C21 -178.8(10) . . . . ?
N3 C17 C22 C24 -4.8(15) . . . . ?
N4 C26 C27 C28 -177.8(12) . . . . ?
N4 C26 C27 C32 -1.7(19) . . . . ?
N4 C26 C31 C30 -178.4(11) . . . . ?
N4 C26 C31 C33 -4.0(18) . . . . ?
C34 C35 C36 C37 0.9(16) . . . . ?
C35 C34 N5 C37 -0.7(12) . . . . ?
C35 C34 N5 Rh2 -178.7(8) . . . . ?
C35 C36 C37 C39 179.6(13) . . . . ?
C35 C36 C37 N5 -1.3(15) . . . . ?
C36 C37 N5 C34 1.2(12) . . . . ?
C36 C37 N5 Rh2 179.3(8) . . . . ?
C38 C34 C35 C36 -179.8(12) . . . . ?
C38 C34 N5 C37 179.0(10) . . . . ?
C38 C34 N5 Rh2 0.9(15) . . . . ?
C39 C37 N5 C34 -179.6(11) . . . . ?
C39 C37 N5 Rh2 -1.5(15) . . . . ?
C41 C42 C43 C44 5(2) . . . . ?
C42 C41 C46 C45 4(2) . . . . ?
C42 C41 C46 C48 -176.5(14) . . . . ?
C42 C41 N8 C40 31(7) . . . . ?
C42 C43 C44 C45 -6(3) . . . . ?
C43 C44 C45 C46 5(3) . . . . ?
C44 C45 C46 C41 -4(3) . . . . ?
C44 C45 C46 C48 176.4(18) . . . . ?
C46 C41 C42 C43 -5(2) . . . . ?
C46 C41 C42 C47 -177.8(14) . . . . ?
C46 C41 N8 C40 -150(6) . . . . ?
C47 C42 C43 C44 178.5(17) . . . . ?
C50 C51 C52 C53 -2.7(19) . . . . ?
C51 C50 C55 C54 1.8(17) . . . . ?
C51 C50 C55 C57 -180.0(12) . . . . ?
C51 C50 N7 C49 19(6) . . . . ?
C51 C52 C53 C54 4(2) . . . . ?
C52 C53 C54 C55 -2(2) . . . . ?
C53 C54 C55 C50 -1.0(19) . . . . ?
C53 C54 C55 C57 -179.2(14) . . . . ?
C55 C50 C51 C52 0.0(17) . . . . ?
C55 C50 C51 C56 179.6(12) . . . . ?
C55 C50 N7 C49 -161(6) . . . . ?
C56 C51 C52 C53 177.7(14) . . . . ?
C59 C60 C61 C62 0.0(17) . . . . ?
C60 C59 C64 C63 -4.2(16) . . . . ?
C60 C59 C64 C66 176.2(11) . . . . ?
C60 C61 C62 C63 -3(2) . . . . ?
C61 C62 C63 C64 2(2) . . . . ?
C62 C63 C64 C59 1.1(17) . . . . ?
C62 C63 C64 C66 -179.3(12) . . . . ?
C64 C59 C60 C61 3.7(16) . . . . ?
C64 C59 C60 C65 179.2(10) . . . . ?
C65 C60 C61 C62 -175.6(11) . . . . ?
N5 C34 C35 C36 -0.1(14) . . . . ?
N6 C59 C60 C61 -178.1(10) . . . . ?
N6 C59 C60 C65 -2.5(15) . . . . ?
N6 C59 C64 C63 177.6(10) . . . . ?
N6 C59 C64 C66 -2.0(16) . . . . ?
N7 C50 C51 C52 -179.9(10) . . . . ?
N7 C50 C51 C56 -0.4(17) . . . . ?
N7 C50 C55 C54 -178.2(10) . . . . ?
N7 C50 C55 C57 -0.1(17) . . . . ?
N8 C41 C42 C43 174.5(13) . . . . ?
N8 C41 C42 C47 1(2) . . . . ?
N8 C41 C46 C45 -175.4(13) . . . . ?
N8 C41 C46 C48 4(2) . . . . ?
